data_4345898
loop_
_publ_author_name
'Zou, Kang-Yu'
'Liu, Yi-Chen'
'Jiang, Yi-Fan'
'Yu, Cheng-Yan'
'Yue, Man-Li'
'Li, Zuo-Xi'

_publ_section_title
;
 Benzoate Acid-Dependent Lattice Dimension of Co-MOFs and MOF-Derived
 CoS2@CNTs with Tunable Pore Diameters for Supercapacitors.
;
_journal_issue 11
_journal_name_full 'Inorganic chemistry'
_journal_page_first 6184
_journal_page_last 6196
_journal_paper_doi 10.1021/acs.inorgchem.7b00200
_journal_volume 56
_journal_year 2017
_chemical_formula_sum 'C20 H14 Co N4 O4'
_chemical_formula_weight 433.28
_chemical_name_systematic
; 
 ? 
;
_space_group_IT_number 14
_symmetry_cell_setting monoclinic
_symmetry_space_group_name_Hall '-P 2ybc'
_symmetry_space_group_name_H-M 'P 1 21/c 1'
_atom_sites_solution_hydrogens geom
_atom_sites_solution_primary direct
_atom_sites_solution_secondary difmap
_audit_creation_method SHELXL-97
_cell_angle_alpha 90.00
_cell_angle_beta 119.20(2)
_cell_angle_gamma 90.00
_cell_formula_units_Z 4
_cell_length_a 10.438(2)
_cell_length_b 11.775(2)
_cell_length_c 17.966(5)
_cell_measurement_reflns_used 16759
_cell_measurement_temperature 293(2)
_cell_measurement_theta_max 27.4
_cell_measurement_theta_min 3.0
_cell_volume 1927.5(8)
_computing_cell_refinement 'CrystalClear (Rigaku/MSC Inc., 2005)'
_computing_data_collection 'CrystalClear (Rigaku/MSC Inc., 2005)'
_computing_data_reduction 'CrystalClear (Rigaku/MSC Inc., 2005)'
_computing_molecular_graphics 'Bruker SHELXTL'
_computing_publication_material 'Bruker SHELXTL'
_computing_structure_refinement 'SHELXL-97 (Sheldrick, 1997)'
_computing_structure_solution 'SHELXS-97 (Sheldrick, 1990)'
_diffrn_ambient_temperature 293(2)
_diffrn_detector_area_resol_mean 9
_diffrn_measured_fraction_theta_full 0.996
_diffrn_measured_fraction_theta_max 0.996
_diffrn_measurement_device_type 'CCD area detector'
_diffrn_measurement_method \w
_diffrn_radiation_monochromator graphite
_diffrn_radiation_source 'fine-focus sealed tube'
_diffrn_radiation_type MoK\a
_diffrn_radiation_wavelength 0.71073
_diffrn_reflns_av_R_equivalents 0.0410
_diffrn_reflns_av_sigmaI/netI 0.0303
_diffrn_reflns_limit_h_max 12
_diffrn_reflns_limit_h_min -12
_diffrn_reflns_limit_k_max 13
_diffrn_reflns_limit_k_min -14
_diffrn_reflns_limit_l_max 21
_diffrn_reflns_limit_l_min -21
_diffrn_reflns_number 15916
_diffrn_reflns_theta_full 25.02
_diffrn_reflns_theta_max 25.02
_diffrn_reflns_theta_min 3.01
_diffrn_standards_decay_% 0
_diffrn_standards_interval_count 0
_diffrn_standards_interval_time 0
_exptl_absorpt_coefficient_mu 0.925
_exptl_absorpt_correction_T_max 0.831
_exptl_absorpt_correction_T_min 0.758
_exptl_absorpt_correction_type multi-scan
_exptl_absorpt_process_details CrystalClear
_exptl_crystal_colour purple
_exptl_crystal_density_diffrn 1.493
_exptl_crystal_density_method 'not measured'
_exptl_crystal_description block
_exptl_crystal_F_000 884
_exptl_crystal_size_max 0.30
_exptl_crystal_size_mid 0.25
_exptl_crystal_size_min 0.20
_refine_diff_density_max 0.378
_refine_diff_density_min -0.388
_refine_diff_density_rms 0.054
_refine_ls_extinction_method none
_refine_ls_goodness_of_fit_ref 1.214
_refine_ls_hydrogen_treatment constr
_refine_ls_matrix_type full
_refine_ls_number_parameters 262
_refine_ls_number_reflns 3395
_refine_ls_number_restraints 0
_refine_ls_restrained_S_all 1.214
_refine_ls_R_factor_all 0.0552
_refine_ls_R_factor_gt 0.0442
_refine_ls_shift/su_max 0.000
_refine_ls_shift/su_mean 0.000
_refine_ls_structure_factor_coef Fsqd
_refine_ls_weighting_details 'calc w=1/[\s^2^(Fo^2^)+(0.0286P)^2^+1.3304P] where P=(Fo^2^+2Fc^2^)/3'
_refine_ls_weighting_scheme calc
_refine_ls_wR_factor_gt 0.0849
_refine_ls_wR_factor_ref 0.0882
_reflns_number_gt 2968
_reflns_number_total 3395
_reflns_threshold_expression >2sigma(I)
_cod_data_source_file ic7b00200_si_002.cif
_cod_data_source_block 1
_cod_original_cell_volume 1927.5(7)
_cod_original_sg_symbol_H-M p21/c
_cod_database_code 4345898

loop_
_symmetry_equiv_pos_as_xyz
'x, y, z'
'-x, y+1/2, -z+1/2'
'-x, -y, -z'
'x, -y-1/2, z-1/2'

loop_
_atom_site_label
_atom_site_type_symbol
_atom_site_fract_x
_atom_site_fract_y
_atom_site_fract_z
_atom_site_U_iso_or_equiv
_atom_site_adp_type
_atom_site_occupancy
_atom_site_symmetry_multiplicity
_atom_site_calc_flag
_atom_site_refinement_flags
Co1 Co 0.39015(4) 0.45565(3) 0.24184(2) 0.02541(12) Uani 1 1 d .
N1 N 0.4414(3) 0.3651(2) 0.35171(15) 0.0370(6) Uani 1 1 d .
N2 N 0.4773(3) 0.2241(2) 0.44122(16) 0.0459(7) Uani 1 1 d .
N3 N 0.2147(3) 0.36609(19) 0.14697(15) 0.0350(6) Uani 1 1 d .
N4 N 0.0824(3) 0.2228(2) 0.06562(16) 0.0403(6) Uani 1 1 d .
O1 O 0.5292(2) 0.32235(17) 0.22124(14) 0.0388(5) Uani 1 1 d .
O2 O 0.5931(2) 0.50160(17) 0.25569(14) 0.0373(5) Uani 1 1 d .
O3 O 0.7249(2) 0.13916(18) 0.34710(13) 0.0420(5) Uani 1 1 d .
O4 O 0.6886(2) 0.08802(17) 0.21941(14) 0.0432(5) Uani 1 1 d .
C1 C 0.4657(3) 0.2545(2) 0.36533(18) 0.0324(7) Uani 1 1 d .
H1 H 0.4736 0.2044 0.3278 0.039 Uiso 1 1 calc R
C2 C 0.4369(5) 0.4067(3) 0.4218(2) 0.0753(14) Uani 1 1 d .
H2 H 0.4207 0.4822 0.4298 0.090 Uiso 1 1 calc R
C3 C 0.4596(6) 0.3211(3) 0.4777(3) 0.0890(17) Uani 1 1 d .
H3 H 0.4625 0.3270 0.5301 0.107 Uiso 1 1 calc R
C4 C 0.4908(4) 0.1097(2) 0.47210(19) 0.0410(8) Uani 1 1 d .
C5 C 0.5810(4) 0.0343(3) 0.4611(2) 0.0491(9) Uani 1 1 d .
H5 H 0.6351 0.0573 0.4353 0.059 Uiso 1 1 calc R
C6 C 0.4102(4) 0.0770(3) 0.5107(2) 0.0523(9) Uani 1 1 d .
H6 H 0.3503 0.1292 0.5179 0.063 Uiso 1 1 calc R
C7 C 0.2133(3) 0.2561(2) 0.13171(19) 0.0368(7) Uani 1 1 d .
H7 H 0.2921 0.2075 0.1624 0.044 Uiso 1 1 calc R
C8 C 0.0787(4) 0.4056(3) 0.0866(2) 0.0532(10) Uani 1 1 d .
H8 H 0.0477 0.4807 0.0813 0.064 Uiso 1 1 calc R
C9 C -0.0031(4) 0.3190(3) 0.0361(2) 0.0596(11) Uani 1 1 d .
H9 H -0.0982 0.3236 -0.0095 0.071 Uiso 1 1 calc R
C10 C 0.0407(3) 0.1090(2) 0.03174(19) 0.0396(8) Uani 1 1 d .
C11 C 0.1458(4) 0.0330(3) 0.0374(2) 0.0506(9) Uani 1 1 d .
H11 H 0.2437 0.0550 0.0623 0.061 Uiso 1 1 calc R
C12 C -0.1049(4) 0.0769(3) -0.0057(2) 0.0517(9) Uani 1 1 d .
H12 H -0.1755 0.1285 -0.0098 0.062 Uiso 1 1 calc R
C13 C 0.7783(3) 0.3700(2) 0.26462(19) 0.0338(7) Uani 1 1 d .
C14 C 0.8270(3) 0.2571(2) 0.2797(2) 0.0355(7) Uani 1 1 d .
C15 C 0.9701(4) 0.2326(3) 0.2974(3) 0.0602(11) Uani 1 1 d .
H15 H 1.0034 0.1580 0.3076 0.072 Uiso 1 1 calc R
C16 C 1.0628(5) 0.3182(3) 0.2998(4) 0.0875(17) Uani 1 1 d .
H16 H 1.1571 0.3004 0.3105 0.105 Uiso 1 1 calc R
C17 C 1.0163(5) 0.4296(3) 0.2862(3) 0.0794(14) Uani 1 1 d .
H17 H 1.0795 0.4869 0.2887 0.095 Uiso 1 1 calc R
C18 C 0.8747(4) 0.4559(3) 0.2689(3) 0.0547(10) Uani 1 1 d .
H18 H 0.8436 0.5312 0.2601 0.066 Uiso 1 1 calc R
C19 C 0.6253(3) 0.3991(2) 0.24542(18) 0.0315(7) Uani 1 1 d .
C20 C 0.7362(3) 0.1571(2) 0.2818(2) 0.0317(7) Uani 1 1 d .

loop_
_atom_site_aniso_label
_atom_site_aniso_U_11
_atom_site_aniso_U_22
_atom_site_aniso_U_33
_atom_site_aniso_U_23
_atom_site_aniso_U_13
_atom_site_aniso_U_12
Co1 0.0268(2) 0.01754(19) 0.0272(2) 0.00125(16) 0.00948(16) -0.00215(16)
N1 0.0537(16) 0.0239(13) 0.0319(14) 0.0046(11) 0.0197(12) -0.0048(12)
N2 0.087(2) 0.0223(13) 0.0365(15) 0.0041(11) 0.0369(15) -0.0015(14)
N3 0.0315(13) 0.0221(13) 0.0368(14) -0.0027(11) 0.0053(11) -0.0035(10)
N4 0.0343(14) 0.0233(13) 0.0402(15) -0.0029(11) 0.0001(12) -0.0046(11)
O1 0.0313(11) 0.0309(12) 0.0511(14) -0.0007(10) 0.0177(10) -0.0028(9)
O2 0.0365(12) 0.0230(10) 0.0549(14) 0.0063(10) 0.0242(11) 0.0035(9)
O3 0.0334(12) 0.0503(14) 0.0414(13) 0.0119(11) 0.0175(10) 0.0001(10)
O4 0.0560(14) 0.0248(11) 0.0545(14) -0.0063(10) 0.0314(12) -0.0063(10)
C1 0.0414(17) 0.0262(15) 0.0310(16) 0.0050(12) 0.0188(14) -0.0006(13)
C2 0.158(5) 0.0253(18) 0.045(2) 0.0002(17) 0.051(3) 0.002(2)
C3 0.204(6) 0.029(2) 0.054(3) 0.0032(18) 0.079(3) 0.007(3)
C4 0.071(2) 0.0221(16) 0.0363(17) 0.0066(13) 0.0314(17) -0.0012(15)
C5 0.074(2) 0.0394(19) 0.052(2) 0.0133(17) 0.0445(19) 0.0014(18)
C6 0.086(3) 0.0341(18) 0.060(2) 0.0148(16) 0.054(2) 0.0161(18)
C7 0.0316(16) 0.0247(16) 0.0383(17) 0.0001(13) 0.0046(14) -0.0019(12)
C8 0.0423(19) 0.0267(17) 0.057(2) -0.0002(16) -0.0021(16) 0.0045(15)
C9 0.0415(19) 0.0310(19) 0.059(2) -0.0024(16) -0.0121(17) 0.0007(16)
C10 0.0379(17) 0.0251(16) 0.0349(17) -0.0018(13) 0.0014(14) -0.0065(14)
C11 0.0338(17) 0.0372(19) 0.060(2) -0.0101(17) 0.0068(16) -0.0099(15)
C12 0.0369(18) 0.0280(17) 0.069(2) -0.0091(16) 0.0094(17) -0.0017(14)
C13 0.0338(16) 0.0270(16) 0.0471(18) 0.0001(13) 0.0249(14) -0.0035(13)
C14 0.0334(16) 0.0267(16) 0.055(2) -0.0018(14) 0.0279(15) -0.0028(13)
C15 0.050(2) 0.0336(19) 0.113(3) 0.002(2) 0.052(2) 0.0043(17)
C16 0.058(3) 0.052(3) 0.183(5) 0.009(3) 0.083(3) 0.001(2)
C17 0.062(3) 0.048(3) 0.152(5) 0.004(3) 0.071(3) -0.015(2)
C18 0.053(2) 0.0268(17) 0.100(3) 0.0056(19) 0.049(2) -0.0058(16)
C19 0.0348(16) 0.0250(16) 0.0366(17) 0.0064(13) 0.0190(14) 0.0010(13)
C20 0.0258(15) 0.0218(15) 0.0465(19) 0.0066(13) 0.0169(14) 0.0045(12)

loop_
_atom_type_symbol
_atom_type_description
_atom_type_scat_dispersion_real
_atom_type_scat_dispersion_imag
_atom_type_scat_source
C C 0.0033 0.0016 'International Tables Vol C Tables 4.2.6.8 and 6.1.1.4'
H H 0.0000 0.0000 'International Tables Vol C Tables 4.2.6.8 and 6.1.1.4'
Co Co 0.3494 0.9721 'International Tables Vol C Tables 4.2.6.8 and 6.1.1.4'
N N 0.0061 0.0033 'International Tables Vol C Tables 4.2.6.8 and 6.1.1.4'
O O 0.0106 0.0060 'International Tables Vol C Tables 4.2.6.8 and 6.1.1.4'

loop_
_geom_angle_atom_site_label_1
_geom_angle_atom_site_label_2
_geom_angle_atom_site_label_3
_geom_angle
_geom_angle_site_symmetry_1
_geom_angle_site_symmetry_3
O4 Co1 N1 91.61(9) 2_655 .
O4 Co1 N3 109.10(10) 2_655 .
N1 Co1 N3 103.58(10) . .
O4 Co1 O2 108.51(8) 2_655 .
N1 Co1 O2 104.20(9) . .
N3 Co1 O2 131.92(9) . .
O4 Co1 O1 166.98(8) 2_655 .
N1 Co1 O1 84.91(9) . .
N3 Co1 O1 83.91(9) . .
O2 Co1 O1 60.55(7) . .
O4 Co1 C19 138.24(9) 2_655 .
N1 Co1 C19 92.52(10) . .
N3 Co1 C19 110.19(10) . .
O2 Co1 C19 30.81(8) . .
O1 Co1 C19 29.96(8) . .
C1 N1 C2 105.7(3) . .
C1 N1 Co1 128.2(2) . .
C2 N1 Co1 125.6(2) . .
C1 N2 C3 107.0(3) . .
C1 N2 C4 125.4(2) . .
C3 N2 C4 127.3(3) . .
C7 N3 C8 105.3(2) . .
C7 N3 Co1 125.7(2) . .
C8 N3 Co1 129.0(2) . .
C7 N4 C9 106.6(2) . .
C7 N4 C10 127.0(2) . .
C9 N4 C10 126.4(2) . .
C19 O1 Co1 85.02(17) . .
C19 O2 Co1 93.47(16) . .
C20 O4 Co1 103.72(18) . 2_645
N1 C1 N2 111.1(3) . .
N1 C1 H1 124.4 . .
N2 C1 H1 124.4 . .
C3 C2 N1 109.9(3) . .
C3 C2 H2 125.0 . .
N1 C2 H2 125.0 . .
C2 C3 N2 106.2(3) . .
C2 C3 H3 126.9 . .
N2 C3 H3 126.9 . .
C5 C4 C6 121.3(3) . .
C5 C4 N2 119.6(3) . .
C6 C4 N2 119.1(3) . .
C4 C5 C6 119.0(3) . 3_656
C4 C5 H5 120.5 . .
C6 C5 H5 120.5 3_656 .
C4 C6 C5 119.8(3) . 3_656
C4 C6 H6 120.1 . .
C5 C6 H6 120.1 3_656 .
N3 C7 N4 111.6(3) . .
N3 C7 H7 124.2 . .
N4 C7 H7 124.2 . .
C9 C8 N3 110.0(3) . .
C9 C8 H8 125.0 . .
N3 C8 H8 125.0 . .
C8 C9 N4 106.4(3) . .
C8 C9 H9 126.8 . .
N4 C9 H9 126.8 . .
C11 C10 C12 120.3(3) . .
C11 C10 N4 120.3(3) . .
C12 C10 N4 119.4(3) . .
C10 C11 C12 119.8(3) . 3
C10 C11 H11 120.1 . .
C12 C11 H11 120.1 3 .
C10 C12 C11 119.9(3) . 3
C10 C12 H12 120.1 . .
C11 C12 H12 120.1 3 .
C14 C13 C18 119.4(3) . .
C14 C13 C19 120.4(2) . .
C18 C13 C19 120.2(3) . .
C15 C14 C13 119.1(3) . .
C15 C14 C20 116.4(3) . .
C13 C14 C20 124.5(2) . .
C16 C15 C14 120.7(3) . .
C16 C15 H15 119.6 . .
C14 C15 H15 119.6 . .
C17 C16 C15 120.5(3) . .
C17 C16 H16 119.8 . .
C15 C16 H16 119.8 . .
C16 C17 C18 119.8(3) . .
C16 C17 H17 120.1 . .
C18 C17 H17 120.1 . .
C17 C18 C13 120.5(3) . .
C17 C18 H18 119.7 . .
C13 C18 H18 119.7 . .
O1 C19 O2 120.1(3) . .
O1 C19 C13 119.7(3) . .
O2 C19 C13 120.2(3) . .
O1 C19 Co1 65.03(15) . .
O2 C19 Co1 55.72(13) . .
C13 C19 Co1 169.5(2) . .
O3 C20 O4 122.8(3) . .
O3 C20 C14 119.8(3) . .
O4 C20 C14 116.9(3) . .

loop_
_geom_bond_atom_site_label_1
_geom_bond_atom_site_label_2
_geom_bond_distance
_geom_bond_site_symmetry_2
Co1 O4 2.037(2) 2_655
Co1 N1 2.071(2) .
Co1 N3 2.080(2) .
Co1 O2 2.080(2) .
Co1 O1 2.287(2) .
Co1 C19 2.513(3) .
N1 C1 1.326(4) .
N1 C2 1.374(4) .
N2 C1 1.356(4) .
N2 C3 1.374(4) .
N2 C4 1.437(4) .
N3 C7 1.323(4) .
N3 C8 1.381(4) .
N4 C7 1.359(4) .
N4 C9 1.378(4) .
N4 C10 1.448(4) .
O1 C19 1.260(3) .
O2 C19 1.290(3) .
O3 C20 1.253(4) .
O4 C20 1.273(4) .
O4 Co1 2.037(2) 2_645
C1 H1 0.9300 .
C2 C3 1.360(5) .
C2 H2 0.9300 .
C3 H3 0.9300 .
C4 C5 1.376(5) .
C4 C6 1.381(4) .
C5 C6 1.391(4) 3_656
C5 H5 0.9300 .
C6 C5 1.391(4) 3_656
C6 H6 0.9300 .
C7 H7 0.9300 .
C8 C9 1.355(4) .
C8 H8 0.9300 .
C9 H9 0.9300 .
C10 C11 1.380(4) .
C10 C12 1.381(4) .
C11 C12 1.394(4) 3
C11 H11 0.9300 .
C12 C11 1.394(4) 3
C12 H12 0.9300 .
C13 C14 1.402(4) .
C13 C18 1.402(4) .
C13 C19 1.500(4) .
C14 C15 1.398(4) .
C14 C20 1.523(4) .
C15 C16 1.383(5) .
C15 H15 0.9300 .
C16 C17 1.379(5) .
C16 H16 0.9300 .
C17 C18 1.388(5) .
C17 H17 0.9300 .
C18 H18 0.9300 .

loop_
_geom_torsion_atom_site_label_1
_geom_torsion_atom_site_label_2
_geom_torsion_atom_site_label_3
_geom_torsion_atom_site_label_4
_geom_torsion
_geom_torsion_site_symmetry_1
_geom_torsion_site_symmetry_4
O4 Co1 N1 C1 161.2(3) 2_655 .
N3 Co1 N1 C1 51.1(3) . .
O2 Co1 N1 C1 -89.3(3) . .
O1 Co1 N1 C1 -31.4(3) . .
C19 Co1 N1 C1 -60.4(3) . .
O4 Co1 N1 C2 -9.1(3) 2_655 .
N3 Co1 N1 C2 -119.2(3) . .
O2 Co1 N1 C2 100.5(3) . .
O1 Co1 N1 C2 158.4(3) . .
C19 Co1 N1 C2 129.4(3) . .
O4 Co1 N3 C7 -149.8(3) 2_655 .
N1 Co1 N3 C7 -53.3(3) . .
O2 Co1 N3 C7 70.5(3) . .
O1 Co1 N3 C7 30.0(3) . .
C19 Co1 N3 C7 44.6(3) . .
O4 Co1 N3 C8 31.3(3) 2_655 .
N1 Co1 N3 C8 127.8(3) . .
O2 Co1 N3 C8 -108.4(3) . .
O1 Co1 N3 C8 -148.9(3) . .
C19 Co1 N3 C8 -134.3(3) . .
O4 Co1 O1 C19 -29.1(4) 2_655 .
N1 Co1 O1 C19 -104.06(17) . .
N3 Co1 O1 C19 151.67(17) . .
O2 Co1 O1 C19 5.39(16) . .
O4 Co1 O2 C19 167.01(16) 2_655 .
N1 Co1 O2 C19 70.39(18) . .
N3 Co1 O2 C19 -53.1(2) . .
O1 Co1 O2 C19 -5.25(16) . .
C2 N1 C1 N2 -0.3(4) . .
Co1 N1 C1 N2 -172.0(2) . .
C3 N2 C1 N1 0.0(4) . .
C4 N2 C1 N1 174.2(3) . .
C1 N1 C2 C3 0.5(5) . .
Co1 N1 C2 C3 172.5(3) . .
N1 C2 C3 N2 -0.5(6) . .
C1 N2 C3 C2 0.3(5) . .
C4 N2 C3 C2 -173.8(4) . .
C1 N2 C4 C5 41.9(5) . .
C3 N2 C4 C5 -145.0(4) . .
C1 N2 C4 C6 -136.8(4) . .
C3 N2 C4 C6 36.4(6) . .
C6 C4 C5 C6 0.4(6) . 3_656
N2 C4 C5 C6 -178.3(3) . 3_656
C5 C4 C6 C5 -0.4(6) . 3_656
N2 C4 C6 C5 178.3(3) . 3_656
C8 N3 C7 N4 -1.1(4) . .
Co1 N3 C7 N4 179.8(2) . .
C9 N4 C7 N3 1.4(4) . .
C10 N4 C7 N3 -179.3(3) . .
C7 N3 C8 C9 0.3(4) . .
Co1 N3 C8 C9 179.4(3) . .
N3 C8 C9 N4 0.5(5) . .
C7 N4 C9 C8 -1.1(4) . .
C10 N4 C9 C8 179.6(3) . .
C7 N4 C10 C11 -28.8(5) . .
C9 N4 C10 C11 150.4(4) . .
C7 N4 C10 C12 150.8(3) . .
C9 N4 C10 C12 -30.1(5) . .
C12 C10 C11 C12 -0.4(6) . 3
N4 C10 C11 C12 179.1(3) . 3
C11 C10 C12 C11 0.4(6) . 3
N4 C10 C12 C11 -179.1(3) . 3
C18 C13 C14 C15 -1.1(5) . .
C19 C13 C14 C15 179.9(3) . .
C18 C13 C14 C20 176.5(3) . .
C19 C13 C14 C20 -2.5(5) . .
C13 C14 C15 C16 -0.2(6) . .
C20 C14 C15 C16 -177.9(4) . .
C14 C15 C16 C17 1.2(8) . .
C15 C16 C17 C18 -0.9(9) . .
C16 C17 C18 C13 -0.3(7) . .
C14 C13 C18 C17 1.3(6) . .
C19 C13 C18 C17 -179.7(4) . .
Co1 O1 C19 O2 -8.8(3) . .
Co1 O1 C19 C13 169.5(2) . .
Co1 O2 C19 O1 9.6(3) . .
Co1 O2 C19 C13 -168.6(2) . .
C14 C13 C19 O1 -18.3(4) . .
C18 C13 C19 O1 162.7(3) . .
C14 C13 C19 O2 160.0(3) . .
C18 C13 C19 O2 -19.0(4) . .
C14 C13 C19 Co1 95.9(11) . .
C18 C13 C19 Co1 -83.1(12) . .
O4 Co1 C19 O1 170.52(15) 2_655 .
N1 Co1 C19 O1 75.27(17) . .
N3 Co1 C19 O1 -30.18(18) . .
O2 Co1 C19 O1 -170.8(3) . .
O4 Co1 C19 O2 -18.7(2) 2_655 .
N1 Co1 C19 O2 -113.92(17) . .
N3 Co1 C19 O2 140.62(16) . .
O1 Co1 C19 O2 170.8(3) . .
O4 Co1 C19 C13 51.5(12) 2_655 .
N1 Co1 C19 C13 -43.7(11) . .
N3 Co1 C19 C13 -149.2(11) . .
O2 Co1 C19 C13 70.2(11) . .
O1 Co1 C19 C13 -119.0(12) . .
Co1 O4 C20 O3 -2.4(3) 2_645 .
Co1 O4 C20 C14 169.63(19) 2_645 .
C15 C14 C20 O3 98.1(4) . .
C13 C14 C20 O3 -79.5(4) . .
C15 C14 C20 O4 -74.1(4) . .
C13 C14 C20 O4 108.3(3) . .
